data_2004094
loop_
_publ_author_name
'Silver, J.'
'Marsh, P. J.'
'Frampton, C. S.'

_publ_section_title
;
 <i>n</i>-Dodecylammonium Chloride
;
_journal_issue 11
_journal_name_full 'Acta Crystallographica Section C'
_journal_page_first 2432
_journal_page_last 2434
_journal_paper_doi 10.1107/S0108270195006858
_journal_volume 51
_journal_year 1995
_chemical_formula_moiety 'C12 H28 N , Cl '
_chemical_formula_sum 'C12 H28 Cl N'
_chemical_formula_weight 221.81
_space_group_IT_number 4
_symmetry_cell_setting monoclinic
_symmetry_space_group_name_Hall 'P 2yb'
_symmetry_space_group_name_H-M 'P 1 21 1'
_cell_angle_alpha 90
_cell_angle_beta 92.75(2)
_cell_angle_gamma 90
_cell_formula_units_Z 2
_cell_length_a 5.682(2)
_cell_length_b 7.186(6)
_cell_length_c 17.775(2)
_cell_measurement_reflns_used 25
_cell_measurement_temperature 294.2
_cell_measurement_theta_max 17.5
_cell_measurement_theta_min 15.3
_cell_volume 724.9(7)
_computing_cell_refinement 'MSC/AFC Diffractometer Control Software'
_computing_data_collection
;
MSC/AFC Diffractometer Control Software
(Molecular Structure Corporation, 1988)
;
_computing_data_reduction 'TEXSAN (Molecular Structure Corporation, 1993)'
_computing_publication_material TEXSAN
_computing_structure_refinement TEXSAN
_computing_structure_solution 'SHELXS86 (Sheldrick, 1985)'
_diffrn_ambient_temperature 294.2
_diffrn_measurement_device 'Rigaku AFC-7R'
_diffrn_measurement_method \w/2\q
_diffrn_radiation_monochromator graphite
_diffrn_radiation_source 'RU200 Rigaku rotating Mo anode'
_diffrn_radiation_type MoK\a
_diffrn_radiation_wavelength 0.7107
_diffrn_reflns_av_R_equivalents 2.25
_diffrn_reflns_av_sigmaI/netI 0.0281
_diffrn_reflns_limit_h_max 7
_diffrn_reflns_limit_h_min 0
_diffrn_reflns_limit_k_max 9
_diffrn_reflns_limit_k_min 0
_diffrn_reflns_limit_l_max 22
_diffrn_reflns_limit_l_min -22
_diffrn_reflns_number 1888
_diffrn_reflns_theta_max 26.99
_diffrn_reflns_theta_min 3.06
_diffrn_standards_decay_% 0.86
_diffrn_standards_interval_count 150
_diffrn_standards_number 3
_exptl_absorpt_coefficient_mu 0.235
_exptl_absorpt_correction_T_max 0.978
_exptl_absorpt_correction_T_min 0.924
_exptl_absorpt_correction_type analytical
_exptl_absorpt_process_details Tompa_analytical
_exptl_crystal_colour colourless
_exptl_crystal_density_diffrn 1.016
_exptl_crystal_description plate
_exptl_crystal_F_000 248.00
_exptl_crystal_size_max 0.60
_exptl_crystal_size_mid 0.35
_exptl_crystal_size_min 0.09
_refine_diff_density_max 0.15
_refine_diff_density_min -0.12
_refine_ls_abs_structure_Flack 0.12(15)
_refine_ls_extinction_coef 65.30354
_refine_ls_extinction_method Zachariasen_type_2_Gaussian_isotropic
_refine_ls_goodness_of_fit_obs 1.928
_refine_ls_hydrogen_treatment refall
_refine_ls_matrix_type full
_refine_ls_number_parameters 239
_refine_ls_number_reflns 1299
_refine_ls_R_factor_obs 0.0350
_refine_ls_shift/esd_max 0.0001
_refine_ls_shift/esd_mean 0.0000
_refine_ls_structure_factor_coef F
_refine_ls_weighting_scheme sigma
_refine_ls_wR_factor_obs 0.0307
_reflns_number_observed 1299
_reflns_number_total 1718
_reflns_observed_criterion >2.0\s(I)
_cod_data_source_file bk1118.cif
_cod_data_source_block bk1118
_cod_original_cell_volume 725.0(6)
_cod_original_sg_symbol_H-M 'P 21'
_cod_original_formula_sum 'C12 H28 Cl1 N1'
_cod_database_code 2004094

loop_
_symmetry_equiv_pos_as_xyz
'   +x,   +y,   +z'
'   -x,1/2+y,   -z'

loop_
_atom_site_aniso_label
_atom_site_aniso_U_11
_atom_site_aniso_U_22
_atom_site_aniso_U_33
_atom_site_aniso_U_12
_atom_site_aniso_U_13
_atom_site_aniso_U_23
Cl(1) 0.0506(3) 0.0860(5) 0.0712(4) -0.0024(8) 0.0027(3) 0.0002(7)
N(1) 0.053(2) 0.085(3) 0.051(2) 0.000(2) 0.0070(10) 0.004(2)
C(1) 0.060(2) 0.062(2) 0.060(2) 0.002(3) 0.0030(10) 0.006(3)
C(2) 0.058(2) 0.052(3) 0.054(2) -0.002(2) 0.0020(10) -0.001(2)
C(3) 0.056(2) 0.062(3) 0.061(2) -0.004(3) 0.0010(10) 0.000(3)
C(4) 0.059(2) 0.067(4) 0.051(2) -0.002(2) 0.0010(10) -0.006(2)
C(5) 0.057(2) 0.059(4) 0.060(2) -0.001(2) 0.0010(10) -0.001(2)
C(6) 0.058(2) 0.051(4) 0.052(2) -0.002(2) -0.0020(10) 0.000(2)
C(7) 0.056(2) 0.061(4) 0.057(2) 0.000(2) -0.0020(10) -0.004(2)
C(8) 0.056(2) 0.061(4) 0.052(2) -0.004(2) -0.0030(10) -0.003(2)
C(9) 0.054(2) 0.056(3) 0.059(2) -0.002(2) -0.0030(10) -0.005(2)
C(10) 0.057(2) 0.057(4) 0.054(2) -0.003(2) -0.0040(10) -0.002(2)
C(11) 0.063(2) 0.083(4) 0.058(2) -0.004(3) -0.0020(10) 0.000(3)
C(12) 0.078(3) 0.112(7) 0.057(2) -0.006(3) 0.007(2) -0.006(3)

loop_
_atom_site_label
_atom_site_fract_x
_atom_site_fract_y
_atom_site_fract_z
_atom_site_U_iso_or_equiv
_atom_site_thermal_displace_type
Cl(1) 1.2593(1) 0.2500 -0.53474(4) 0.0693(2) Uani
N(1) 0.7727(5) 0.1887(5) -0.4616(2) 0.063(1) Uani
C(1) 0.8101(5) 0.262(1) -0.3835(2) 0.0609(9) Uani
C(2) 0.6135(6) 0.2025(6) -0.3349(2) 0.055(1) Uani
C(3) 0.6485(5) 0.268(1) -0.2544(2) 0.060(1) Uani
C(4) 0.4546(6) 0.2097(8) -0.2042(2) 0.059(1) Uani
C(5) 0.4815(6) 0.276(1) -0.1237(2) 0.059(1) Uani
C(6) 0.2874(6) 0.2106(7) -0.0750(2) 0.054(1) Uani
C(7) 0.3089(6) 0.277(1) 0.0066(2) 0.058(1) Uani
C(8) 0.1148(6) 0.2108(7) 0.0546(2) 0.057(1) Uani
C(9) 0.1345(5) 0.2761(9) 0.1359(2) 0.057(1) Uani
C(10) -0.0594(6) 0.2076(7) 0.1840(2) 0.056(1) Uani
C(11) -0.0446(6) 0.274(1) 0.2646(2) 0.068(1) Uani
C(12) -0.2387(8) 0.210(1) 0.3119(2) 0.082(2) Uani
H(1) 0.875(6) 0.22(1) -0.490(2) 0.12(2) Uiso
H(2) 0.761(5) 0.043(4) -0.463(2) 0.07(1) Uiso
H(3) 0.647(5) 0.24(1) -0.483(2) 0.11(1) Uiso
H(4) 0.955(5) 0.186(4) -0.362(1) 0.064(9) Uiso
H(5) 0.807(5) 0.402(4) -0.395(2) 0.070(10) Uiso
H(6) 0.601(4) 0.073(4) -0.332(1) 0.039(8) Uiso
H(7) 0.471(4) 0.279(7) -0.356(1) 0.065(9) Uiso
H(8) 0.802(4) 0.203(4) -0.230(1) 0.057(8) Uiso
H(9) 0.660(6) 0.414(5) -0.257(2) 0.09(1) Uiso
H(10) 0.445(5) 0.077(5) -0.202(2) 0.056(10) Uiso
H(11) 0.315(4) 0.229(7) -0.223(1) 0.051(8) Uiso
H(12) 0.636(5) 0.216(5) -0.098(1) 0.063(9) Uiso
H(13) 0.488(5) 0.423(5) -0.125(2) 0.07(1) Uiso
H(14) 0.280(5) 0.086(4) -0.073(1) 0.040(8) Uiso
H(15) 0.144(4) 0.270(7) -0.094(1) 0.042(7) Uiso
H(16) 0.314(5) 0.431(6) 0.006(2) 0.08(1) Uiso
H(17) 0.460(5) 0.231(7) 0.032(1) 0.067(9) Uiso
H(18) 0.114(5) 0.079(4) 0.056(1) 0.049(9) Uiso
H(19) -0.028(4) 0.214(5) 0.035(1) 0.041(8) Uiso
H(20) 0.129(5) 0.422(5) 0.138(2) 0.08(1) Uiso
H(21) 0.284(4) 0.219(5) 0.163(1) 0.046(7) Uiso
H(22) -0.071(5) 0.080(4) 0.183(1) 0.036(8) Uiso
H(23) -0.203(4) 0.223(6) 0.166(1) 0.054(8) Uiso
H(24) -0.036(6) 0.414(5) 0.265(2) 0.09(1) Uiso
H(25) 0.117(4) 0.284(6) 0.292(1) 0.059(8) Uiso
H(26) -0.238(5) 0.25(1) 0.356(2) 0.09(1) Uiso
H(27) -0.381(5) 0.211(7) 0.294(2) 0.08(1) Uiso
H(28) -0.246(6) 0.075(5) 0.309(2) 0.08(1) Uiso

loop_
_atom_type_symbol
_atom_type_scat_dispersion_real
_atom_type_scat_dispersion_imag
_atom_type_scat_source
C 0.003 0.002 'International Tables'
H 0.000 0.000 'International Tables'
N 0.006 0.003 'International Tables'
Cl 0.148 0.159 'International Tables'

loop_
_geom_angle_atom_site_label_1
_geom_angle_atom_site_label_2
_geom_angle_atom_site_label_3
_geom_angle
_geom_angle_publ_flag
N(1) C(1) C(2) 110.9(4) yes
C(1) C(2) C(3) 112.7(3) yes
C(2) C(3) C(4) 113.9(4) yes
C(3) C(4) C(5) 115.4(3) yes
C(4) C(5) C(6) 113.8(4) yes
C(5) C(6) C(7) 114.8(3) yes
C(6) C(7) C(8) 114.3(3) yes
C(7) C(8) C(9) 114.8(3) yes
C(8) C(9) C(10) 114.6(3) yes
C(9) C(10) C(11) 115.3(3) yes
C(10) C(11) C(12) 115.3(4) yes

loop_
_geom_bond_atom_site_label_1
_geom_bond_atom_site_label_2
_geom_bond_distance
_geom_bond_publ_flag
N(1) C(1) 1.492(5) yes
C(1) C(2) 1.507(5) yes
C(2) C(3) 1.510(5) yes
C(3) C(4) 1.509(5) yes
C(4) C(5) 1.510(5) yes
C(5) C(6) 1.510(5) yes
C(6) C(7) 1.526(5) yes
C(7) C(8) 1.505(5) yes
C(8) C(9) 1.517(5) yes
C(9) C(10) 1.510(5) yes
C(10) C(11) 1.508(5) yes
C(11) C(12) 1.491(6) yes

loop_
_geom_contact_atom_site_label_1
_geom_contact_atom_site_label_2
_geom_contact_distance
_geom_contact_site_symmetry_2
_geom_contact_publ_flag
Cl(1) N(1) 3.142(3) . yes
Cl(1) N(1) 3.159(4) 2_754 yes
Cl(1) N(1) 3.167(3) 1_655 yes

loop_
_geom_torsion_atom_site_label_1
_geom_torsion_atom_site_label_2
_geom_torsion_atom_site_label_3
_geom_torsion_atom_site_label_4
_geom_torsion
_geom_torsion_publ_flag
N(1) C(1) C(2) C(3) 178.0(5) yes
C(1) C(2) C(3) C(4) -179.8(5) yes
C(2) C(3) C(4) C(5) -178.9(5) yes
C(3) C(4) C(5) C(6) -178.6(5) yes
C(4) C(5) C(6) C(7) -179.4(5) yes
C(5) C(6) C(7) C(8) -179.8(5) yes
C(6) C(7) C(8) C(9) 179.9(5) yes
C(7) C(8) C(9) C(10) -179.5(5) yes
C(8) C(9) C(10) C(11) -179.0(5) yes
C(9) C(10) C(11) C(12) 178.8(5) yes
